data_1559369
loop_
_publ_author_name
'Ni, Qijian'
'Song, Xiaoxiao'
'Png, Chin Wen'
'Zhang, Yongliang'
'Zhao, Yu'

_publ_section_title
;
 Access to Substituted Cyclobutenes by Tandem [3,3]-Sigmatropic
 Rearrangement/[2+2] Cycloaddition of Dipropargylphosphonates under Ag/Co
 Relay Catalysis
;
_journal_name_full 'Chemical Science'
_journal_paper_doi 10.1039/D0SC02972F
_journal_year 2020
_chemical_formula_moiety 'C24 H19 O3 P'
_chemical_formula_sum 'C24 H19 O3 P'
_chemical_formula_weight 386.36
_space_group_crystal_system monoclinic
_space_group_IT_number 14
_space_group_name_Hall '-P 2ybc'
_space_group_name_H-M_alt 'P 1 21/c 1'
_atom_sites_solution_hydrogens geom
_audit_creation_method SHELXL-2014/7
_audit_update_record
;
2020-05-26 deposited with the CCDC.	2020-10-16 downloaded from the CCDC.
;
_cell_angle_alpha 90
_cell_angle_beta 97.227(10)
_cell_angle_gamma 90
_cell_formula_units_Z 4
_cell_length_a 14.464(6)
_cell_length_b 13.000(5)
_cell_length_c 10.236(4)
_cell_measurement_reflns_used 1259
_cell_measurement_temperature 100(2)
_cell_measurement_theta_max 29.362
_cell_measurement_theta_min 2.545
_cell_volume 1909.4(13)
_computing_cell_refinement 'SHELXTL, Acta Cryst., Sect. A 2008, 64, 112-122.'
_computing_data_collection 'APEX3 v2016.6.0'
_computing_data_reduction 'Saint, APEX v2014.11.0.'
_computing_molecular_graphics Ortep3
_computing_publication_material 'APEX3 v2016.6.0'
_computing_structure_refinement 'SHELXL-2014/6 (Sheldrick, 2014)'
_computing_structure_solution 'SHELXT, Acta Cryst., Sect. A 2015, A71, 3-8.'
_diffrn_ambient_temperature 100(2)
_diffrn_measured_fraction_theta_full 0.999
_diffrn_measured_fraction_theta_max 0.993
_diffrn_measurement_device_type 'Bruker AXS D8 Venture '
_diffrn_measurement_method 'profile data from \q/2\q scans'
_diffrn_radiation_type MoK\a
_diffrn_radiation_wavelength 0.71073
_diffrn_reflns_av_R_equivalents 0.1016
_diffrn_reflns_av_unetI/netI 0.0673
_diffrn_reflns_Laue_measured_fraction_full 0.999
_diffrn_reflns_Laue_measured_fraction_max 0.993
_diffrn_reflns_limit_h_max 19
_diffrn_reflns_limit_h_min -19
_diffrn_reflns_limit_k_max 17
_diffrn_reflns_limit_k_min -17
_diffrn_reflns_limit_l_max 14
_diffrn_reflns_limit_l_min -14
_diffrn_reflns_number 31186
_diffrn_reflns_point_group_measured_fraction_full 0.999
_diffrn_reflns_point_group_measured_fraction_max 0.993
_diffrn_reflns_theta_full 25.242
_diffrn_reflns_theta_max 29.362
_diffrn_reflns_theta_min 2.545
_exptl_absorpt_coefficient_mu 0.167
_exptl_absorpt_correction_T_max 0.972
_exptl_absorpt_correction_T_min 0.911
_exptl_absorpt_correction_type multi-scan
_exptl_absorpt_process_details Sadabs
_exptl_crystal_colour colorless
_exptl_crystal_density_diffrn 1.344
_exptl_crystal_description 'prism frag'
_exptl_crystal_F_000 808
_exptl_crystal_size_max 0.567
_exptl_crystal_size_mid 0.271
_exptl_crystal_size_min 0.174
_refine_diff_density_max 0.499
_refine_diff_density_min -0.574
_refine_diff_density_rms 0.083
_refine_ls_extinction_method none
_refine_ls_goodness_of_fit_ref 1.037
_refine_ls_hydrogen_treatment constr
_refine_ls_matrix_type full
_refine_ls_number_parameters 253
_refine_ls_number_reflns 5211
_refine_ls_number_restraints 0
_refine_ls_restrained_S_all 1.037
_refine_ls_R_factor_all 0.0818
_refine_ls_R_factor_gt 0.0548
_refine_ls_shift/su_max 0.001
_refine_ls_shift/su_mean 0.000
_refine_ls_structure_factor_coef Fsqd
_refine_ls_weighting_details 'w=1/[\s^2^(Fo^2^)+(0.0742P)^2^+0.7139P] where P=(Fo^2^+2Fc^2^)/3'
_refine_ls_weighting_scheme calc
_refine_ls_wR_factor_gt 0.1326
_refine_ls_wR_factor_ref 0.1457
_reflns_Friedel_coverage 0.000
_reflns_number_gt 3840
_reflns_number_total 5211
_reflns_threshold_expression 'I > 2\s(I)'
_cod_data_source_file d0sc02972f2.cif
_cod_data_source_block g511
_cod_original_cell_volume 1909.5(13)
_cod_original_sg_symbol_H-M 'P 21/c'
_cod_database_code 1559369
_shelx_space_group_comment
;
The symmetry employed for this shelxl refinement is uniquely defined
by the following loop, which should always be used as a source of
symmetry information in preference to the above space-group names.
They are only intended as comments.
;
_shelx_estimated_absorpt_t_min 0.911
_shelx_estimated_absorpt_t_max 0.972

loop_
_space_group_symop_operation_xyz
'x, y, z'
'-x, y+1/2, -z+1/2'
'-x, -y, -z'
'x, -y-1/2, z-1/2'

loop_
_atom_site_label
_atom_site_type_symbol
_atom_site_fract_x
_atom_site_fract_y
_atom_site_fract_z
_atom_site_U_iso_or_equiv
_atom_site_adp_type
_atom_site_occupancy
_atom_site_site_symmetry_order
_atom_site_calc_flag
_atom_site_refinement_flags_posn
_atom_site_refinement_flags_adp
_atom_site_refinement_flags_occupancy
_atom_site_disorder_assembly
_atom_site_disorder_group
P1 P 0.72730(3) 0.00953(3) 0.48653(4) 0.01356(13) Uani 1 1 d . . . . .
O1 O 0.63797(9) 0.01727(10) 0.40156(13) 0.0172(3) Uani 1 1 d . . . . .
O2 O 0.78600(9) 0.11451(9) 0.50190(12) 0.0159(3) Uani 1 1 d . . . . .
O3 O 0.71891(9) -0.02704(10) 0.63187(13) 0.0180(3) Uani 1 1 d . . . . .
C2 C 0.68497(13) 0.20248(14) 0.63363(17) 0.0147(4) Uani 1 1 d . . . . .
C1 C 0.75129(13) 0.20607(13) 0.55264(17) 0.0141(4) Uani 1 1 d . . . . .
C19 C 0.80938(13) -0.07877(14) 0.43397(19) 0.0176(4) Uani 1 1 d . . . . .
C14 C 0.48883(13) 0.27460(15) 0.90960(18) 0.0167(4) Uani 1 1 d . . . . .
H14 H 0.5194 0.3377 0.8965 0.020 Uiso 1 1 calc R U . . .
C5 C 0.63381(13) 0.12218(14) 0.69420(17) 0.0163(4) Uani 1 1 d . . . . .
C4 C 0.58322(13) 0.19173(14) 0.75512(17) 0.0151(4) Uani 1 1 d . . . . .
C13 C 0.51187(12) 0.18602(14) 0.84239(17) 0.0146(4) Uani 1 1 d . . . . .
C15 C 0.42184(13) 0.27072(15) 0.99492(18) 0.0188(4) Uani 1 1 d . . . . .
H15 H 0.4069 0.3309 1.0406 0.023 Uiso 1 1 calc R U . . .
C16 C 0.37627(14) 0.17840(16) 1.01373(19) 0.0209(4) Uani 1 1 d . . . . .
H16 H 0.3299 0.1759 1.0717 0.025 Uiso 1 1 calc R U . . .
C7 C 0.79733(13) 0.29835(14) 0.50798(18) 0.0157(4) Uani 1 1 d . . . . .
C18 C 0.46581(13) 0.09315(15) 0.86296(18) 0.0183(4) Uani 1 1 d . . . . .
H18 H 0.4809 0.0325 0.8185 0.022 Uiso 1 1 calc R U . . .
C3 C 0.63064(13) 0.28433(14) 0.70067(18) 0.0167(4) Uani 1 1 d . . . . .
H3A H 0.6690 0.3261 0.7679 0.020 Uiso 1 1 calc R U . . .
H3B H 0.5891 0.3278 0.6394 0.020 Uiso 1 1 calc R U . . .
C17 C 0.39841(14) 0.08991(15) 0.94798(19) 0.0210(4) Uani 1 1 d . . . . .
H17 H 0.3673 0.0271 0.9613 0.025 Uiso 1 1 calc R U . . .
C8 C 0.84107(13) 0.29546(15) 0.39367(19) 0.0185(4) Uani 1 1 d . . . . .
H8 H 0.8415 0.2333 0.3450 0.022 Uiso 1 1 calc R U . . .
C12 C 0.79930(14) 0.39102(15) 0.5783(2) 0.0231(4) Uani 1 1 d . . . . .
H12 H 0.7707 0.3948 0.6568 0.028 Uiso 1 1 calc R U . . .
C6 C 0.63785(16) 0.00800(15) 0.6904(2) 0.0225(4) Uani 1 1 d . . . . .
H6A H 0.6407 -0.0195 0.7810 0.027 Uiso 1 1 calc R U . . .
H6B H 0.5806 -0.0188 0.6384 0.027 Uiso 1 1 calc R U . . .
C10 C 0.88487(15) 0.47383(16) 0.4202(2) 0.0271(5) Uani 1 1 d . . . . .
H10 H 0.9140 0.5332 0.3900 0.032 Uiso 1 1 calc R U . . .
C20 C 0.77929(15) -0.14541(15) 0.3305(2) 0.0237(4) Uani 1 1 d . . . . .
H20 H 0.7174 -0.1408 0.2871 0.028 Uiso 1 1 calc R U . . .
C11 C 0.84280(16) 0.47762(16) 0.5343(2) 0.0286(5) Uani 1 1 d . . . . .
H11 H 0.8436 0.5399 0.5830 0.034 Uiso 1 1 calc R U . . .
C9 C 0.88397(14) 0.38267(16) 0.3506(2) 0.0229(4) Uani 1 1 d . . . . .
H9 H 0.9130 0.3795 0.2725 0.028 Uiso 1 1 calc R U . . .
C24 C 0.90018(15) -0.08554(17) 0.4972(2) 0.0299(5) Uani 1 1 d . . . . .
H24 H 0.9208 -0.0406 0.5681 0.036 Uiso 1 1 calc R U . . .
C21 C 0.84045(18) -0.21887(17) 0.2908(3) 0.0343(6) Uani 1 1 d . . . . .
H21 H 0.8203 -0.2645 0.2204 0.041 Uiso 1 1 calc R U . . .
C22 C 0.93025(17) -0.22478(17) 0.3542(3) 0.0393(6) Uani 1 1 d . . . . .
H22 H 0.9718 -0.2751 0.3277 0.047 Uiso 1 1 calc R U . . .
C23 C 0.96030(17) -0.15836(19) 0.4558(3) 0.0421(7) Uani 1 1 d . . . . .
H23 H 1.0226 -0.1625 0.4978 0.050 Uiso 1 1 calc R U . . .

loop_
_atom_site_aniso_label
_atom_site_aniso_U_11
_atom_site_aniso_U_22
_atom_site_aniso_U_33
_atom_site_aniso_U_23
_atom_site_aniso_U_13
_atom_site_aniso_U_12
P1 0.0164(2) 0.0104(2) 0.0139(2) 0.00043(17) 0.00200(17) 0.00127(17)
O1 0.0184(7) 0.0147(6) 0.0181(6) 0.0005(5) 0.0013(5) 0.0018(5)
O2 0.0181(7) 0.0108(6) 0.0190(6) -0.0008(5) 0.0034(5) 0.0001(5)
O3 0.0236(7) 0.0145(6) 0.0164(6) 0.0029(5) 0.0050(5) 0.0028(5)
C2 0.0161(9) 0.0138(8) 0.0134(8) -0.0019(7) -0.0016(7) -0.0015(7)
C1 0.0172(9) 0.0107(8) 0.0137(8) -0.0017(6) -0.0005(7) 0.0006(6)
C19 0.0199(9) 0.0121(8) 0.0219(9) 0.0037(7) 0.0067(7) 0.0016(7)
C14 0.0162(9) 0.0156(9) 0.0175(9) 0.0010(7) -0.0013(7) 0.0000(7)
C5 0.0196(9) 0.0164(9) 0.0124(8) 0.0007(7) 0.0008(7) -0.0021(7)
C4 0.0163(9) 0.0156(9) 0.0124(8) -0.0019(7) -0.0023(7) -0.0011(7)
C13 0.0147(9) 0.0169(9) 0.0111(8) 0.0007(7) -0.0024(7) -0.0007(7)
C15 0.0205(10) 0.0197(9) 0.0158(9) -0.0004(7) 0.0006(7) 0.0057(7)
C16 0.0187(10) 0.0263(10) 0.0181(9) 0.0037(8) 0.0040(7) 0.0032(8)
C7 0.0121(8) 0.0139(9) 0.0200(9) 0.0022(7) -0.0025(7) 0.0006(6)
C18 0.0198(9) 0.0169(9) 0.0177(9) -0.0024(7) -0.0001(7) -0.0020(7)
C3 0.0186(9) 0.0149(9) 0.0166(9) -0.0029(7) 0.0018(7) -0.0010(7)
C17 0.0208(10) 0.0203(10) 0.0218(9) 0.0012(8) 0.0023(8) -0.0040(8)
C8 0.0173(9) 0.0180(9) 0.0194(9) 0.0000(7) -0.0008(7) -0.0012(7)
C12 0.0232(10) 0.0177(10) 0.0295(11) -0.0030(8) 0.0080(8) -0.0018(8)
C6 0.0351(12) 0.0152(9) 0.0199(9) -0.0002(7) 0.0138(8) -0.0012(8)
C10 0.0233(10) 0.0182(10) 0.0401(12) 0.0066(9) 0.0054(9) -0.0042(8)
C20 0.0279(11) 0.0188(10) 0.0253(10) -0.0024(8) 0.0077(8) 0.0016(8)
C11 0.0291(11) 0.0148(9) 0.0434(13) -0.0049(9) 0.0106(10) -0.0035(8)
C9 0.0193(10) 0.0247(10) 0.0250(10) 0.0048(8) 0.0036(8) -0.0039(8)
C24 0.0217(10) 0.0223(11) 0.0444(13) 0.0001(10) -0.0005(9) 0.0035(8)
C21 0.0413(14) 0.0208(11) 0.0446(14) -0.0068(10) 0.0200(11) 0.0015(10)
C22 0.0338(13) 0.0181(11) 0.0718(18) 0.0043(11) 0.0292(13) 0.0081(9)
C23 0.0211(12) 0.0298(13) 0.0762(19) 0.0051(13) 0.0094(12) 0.0083(9)

loop_
_atom_type_symbol
_atom_type_description
_atom_type_scat_dispersion_real
_atom_type_scat_dispersion_imag
_atom_type_scat_source
C C 0.0033 0.0016 'International Tables Vol C Tables 4.2.6.8 and 6.1.1.4'
H H 0.0000 0.0000 'International Tables Vol C Tables 4.2.6.8 and 6.1.1.4'
O O 0.0106 0.0060 'International Tables Vol C Tables 4.2.6.8 and 6.1.1.4'
P P 0.1023 0.0942 'International Tables Vol C Tables 4.2.6.8 and 6.1.1.4'

loop_
_geom_angle_atom_site_label_1
_geom_angle_atom_site_label_2
_geom_angle_atom_site_label_3
_geom_angle
_geom_angle_site_symmetry_1
_geom_angle_site_symmetry_3
_geom_angle_publ_flag
O1 P1 O3 114.35(8) . . ?
O1 P1 O2 114.55(7) . . ?
O3 P1 O2 105.42(7) . . ?
O1 P1 C19 115.81(9) . . ?
O3 P1 C19 102.90(8) . . ?
O2 P1 C19 102.29(8) . . ?
C1 O2 P1 122.91(12) . . ?
C6 O3 P1 117.01(12) . . ?
C1 C2 C5 136.42(17) . . ?
C1 C2 C3 134.12(17) . . ?
C5 C2 C3 89.46(15) . . ?
C2 C1 O2 120.67(16) . . ?
C2 C1 C7 127.23(16) . . ?
O2 C1 C7 112.09(15) . . ?
C24 C19 C20 119.97(19) . . ?
C24 C19 P1 121.72(16) . . ?
C20 C19 P1 118.24(15) . . ?
C15 C14 C13 120.51(18) . . ?
C15 C14 H14 119.7 . . ?
C13 C14 H14 119.7 . . ?
C4 C5 C2 92.86(16) . . ?
C4 C5 C6 134.43(17) . . ?
C2 C5 C6 132.71(17) . . ?
C5 C4 C13 135.49(18) . . ?
C5 C4 C3 93.70(15) . . ?
C13 C4 C3 130.80(16) . . ?
C14 C13 C18 118.99(17) . . ?
C14 C13 C4 119.45(16) . . ?
C18 C13 C4 121.56(17) . . ?
C14 C15 C16 119.93(18) . . ?
C14 C15 H15 120.0 . . ?
C16 C15 H15 120.0 . . ?
C17 C16 C15 120.24(18) . . ?
C17 C16 H16 119.9 . . ?
C15 C16 H16 119.9 . . ?
C8 C7 C12 118.07(17) . . ?
C8 C7 C1 120.50(16) . . ?
C12 C7 C1 121.42(17) . . ?
C17 C18 C13 120.22(18) . . ?
C17 C18 H18 119.9 . . ?
C13 C18 H18 119.9 . . ?
C4 C3 C2 83.99(14) . . ?
C4 C3 H3A 114.6 . . ?
C2 C3 H3A 114.6 . . ?
C4 C3 H3B 114.6 . . ?
C2 C3 H3B 114.6 . . ?
H3A C3 H3B 111.7 . . ?
C18 C17 C16 120.11(18) . . ?
C18 C17 H17 119.9 . . ?
C16 C17 H17 119.9 . . ?
C9 C8 C7 120.66(18) . . ?
C9 C8 H8 119.7 . . ?
C7 C8 H8 119.7 . . ?
C11 C12 C7 120.61(19) . . ?
C11 C12 H12 119.7 . . ?
C7 C12 H12 119.7 . . ?
O3 C6 C5 111.10(16) . . ?
O3 C6 H6A 109.4 . . ?
C5 C6 H6A 109.4 . . ?
O3 C6 H6B 109.4 . . ?
C5 C6 H6B 109.4 . . ?
H6A C6 H6B 108.0 . . ?
C9 C10 C11 119.26(19) . . ?
C9 C10 H10 120.4 . . ?
C11 C10 H10 120.4 . . ?
C19 C20 C21 119.8(2) . . ?
C19 C20 H20 120.1 . . ?
C21 C20 H20 120.1 . . ?
C10 C11 C12 120.6(2) . . ?
C10 C11 H11 119.7 . . ?
C12 C11 H11 119.7 . . ?
C10 C9 C8 120.77(19) . . ?
C10 C9 H9 119.6 . . ?
C8 C9 H9 119.6 . . ?
C23 C24 C19 119.5(2) . . ?
C23 C24 H24 120.2 . . ?
C19 C24 H24 120.2 . . ?
C22 C21 C20 119.6(2) . . ?
C22 C21 H21 120.2 . . ?
C20 C21 H21 120.2 . . ?
C23 C22 C21 120.6(2) . . ?
C23 C22 H22 119.7 . . ?
C21 C22 H22 119.7 . . ?
C22 C23 C24 120.5(2) . . ?
C22 C23 H23 119.8 . . ?
C24 C23 H23 119.8 . . ?

loop_
_geom_bond_atom_site_label_1
_geom_bond_atom_site_label_2
_geom_bond_distance
_geom_bond_site_symmetry_2
_geom_bond_publ_flag
P1 O1 1.4674(15) . ?
P1 O3 1.5810(15) . ?
P1 O2 1.6046(14) . ?
P1 C19 1.7826(19) . ?
O2 C1 1.416(2) . ?
O3 C6 1.455(2) . ?
C2 C1 1.345(3) . ?
C2 C5 1.462(3) . ?
C2 C3 1.535(3) . ?
C1 C7 1.472(2) . ?
C19 C24 1.392(3) . ?
C19 C20 1.395(3) . ?
C14 C15 1.385(3) . ?
C14 C13 1.403(3) . ?
C14 H14 0.9500 . ?
C5 C4 1.363(3) . ?
C5 C6 1.486(3) . ?
C4 C13 1.449(3) . ?
C4 C3 1.525(3) . ?
C13 C18 1.408(3) . ?
C15 C16 1.394(3) . ?
C15 H15 0.9500 . ?
C16 C17 1.390(3) . ?
C16 H16 0.9500 . ?
C7 C8 1.399(3) . ?
C7 C12 1.402(3) . ?
C18 C17 1.387(3) . ?
C18 H18 0.9500 . ?
C3 H3A 0.9900 . ?
C3 H3B 0.9900 . ?
C17 H17 0.9500 . ?
C8 C9 1.390(3) . ?
C8 H8 0.9500 . ?
C12 C11 1.392(3) . ?
C12 H12 0.9500 . ?
C6 H6A 0.9900 . ?
C6 H6B 0.9900 . ?
C10 C9 1.382(3) . ?
C10 C11 1.384(3) . ?
C10 H10 0.9500 . ?
C20 C21 1.396(3) . ?
C20 H20 0.9500 . ?
C11 H11 0.9500 . ?
C9 H9 0.9500 . ?
C24 C23 1.387(3) . ?
C24 H24 0.9500 . ?
C21 C22 1.379(4) . ?
C21 H21 0.9500 . ?
C22 C23 1.379(4) . ?
C22 H22 0.9500 . ?
C23 H23 0.9500 . ?

loop_
_geom_torsion_atom_site_label_1
_geom_torsion_atom_site_label_2
_geom_torsion_atom_site_label_3
_geom_torsion_atom_site_label_4
_geom_torsion
_geom_torsion_site_symmetry_1
_geom_torsion_site_symmetry_2
_geom_torsion_site_symmetry_3
_geom_torsion_site_symmetry_4
_geom_torsion_publ_flag
O1 P1 O2 C1 59.09(15) . . . . ?
O3 P1 O2 C1 -67.51(14) . . . . ?
C19 P1 O2 C1 -174.79(13) . . . . ?
O1 P1 O3 C6 -35.61(15) . . . . ?
O2 P1 O3 C6 91.11(14) . . . . ?
C19 P1 O3 C6 -162.05(13) . . . . ?
C5 C2 C1 O2 2.1(3) . . . . ?
C3 C2 C1 O2 -177.41(17) . . . . ?
C5 C2 C1 C7 -176.69(19) . . . . ?
C3 C2 C1 C7 3.8(3) . . . . ?
P1 O2 C1 C2 24.7(2) . . . . ?
P1 O2 C1 C7 -156.36(12) . . . . ?
O1 P1 C19 C24 172.88(16) . . . . ?
O3 P1 C19 C24 -61.62(18) . . . . ?
O2 P1 C19 C24 47.59(18) . . . . ?
O1 P1 C19 C20 -10.07(19) . . . . ?
O3 P1 C19 C20 115.43(16) . . . . ?
O2 P1 C19 C20 -135.36(15) . . . . ?
C1 C2 C5 C4 -179.2(2) . . . . ?
C3 C2 C5 C4 0.43(15) . . . . ?
C1 C2 C5 C6 1.5(4) . . . . ?
C3 C2 C5 C6 -178.9(2) . . . . ?
C2 C5 C4 C13 -179.1(2) . . . . ?
C6 C5 C4 C13 0.2(4) . . . . ?
C2 C5 C4 C3 -0.43(15) . . . . ?
C6 C5 C4 C3 178.9(2) . . . . ?
C15 C14 C13 C18 0.0(3) . . . . ?
C15 C14 C13 C4 -179.08(17) . . . . ?
C5 C4 C13 C14 166.2(2) . . . . ?
C3 C4 C13 C14 -12.1(3) . . . . ?
C5 C4 C13 C18 -12.9(3) . . . . ?
C3 C4 C13 C18 168.81(18) . . . . ?
C13 C14 C15 C16 -0.5(3) . . . . ?
C14 C15 C16 C17 0.6(3) . . . . ?
C2 C1 C7 C8 -158.90(18) . . . . ?
O2 C1 C7 C8 22.3(2) . . . . ?
C2 C1 C7 C12 21.5(3) . . . . ?
O2 C1 C7 C12 -157.33(17) . . . . ?
C14 C13 C18 C17 0.3(3) . . . . ?
C4 C13 C18 C17 179.42(17) . . . . ?
C5 C4 C3 C2 0.41(14) . . . . ?
C13 C4 C3 C2 179.22(19) . . . . ?
C1 C2 C3 C4 179.3(2) . . . . ?
C5 C2 C3 C4 -0.38(13) . . . . ?
C13 C18 C17 C16 -0.2(3) . . . . ?
C15 C16 C17 C18 -0.2(3) . . . . ?
C12 C7 C8 C9 -0.9(3) . . . . ?
C1 C7 C8 C9 179.49(18) . . . . ?
C8 C7 C12 C11 0.7(3) . . . . ?
C1 C7 C12 C11 -179.71(19) . . . . ?
P1 O3 C6 C5 -58.8(2) . . . . ?
C4 C5 C6 O3 -167.7(2) . . . . ?
C2 C5 C6 O3 11.3(3) . . . . ?
C24 C19 C20 C21 0.1(3) . . . . ?
P1 C19 C20 C21 -177.00(16) . . . . ?
C9 C10 C11 C12 -0.5(3) . . . . ?
C7 C12 C11 C10 0.0(3) . . . . ?
C11 C10 C9 C8 0.3(3) . . . . ?
C7 C8 C9 C10 0.4(3) . . . . ?
C20 C19 C24 C23 0.4(3) . . . . ?
P1 C19 C24 C23 177.42(18) . . . . ?
C19 C20 C21 C22 -0.1(3) . . . . ?
C20 C21 C22 C23 -0.5(4) . . . . ?
C21 C22 C23 C24 1.0(4) . . . . ?
C19 C24 C23 C22 -1.0(4) . . . . ?
